data_7713383
loop_
_publ_author_name
'Gioftsidou, Dimitra K.'
'Landrou, Georgios'
'Tzatza, Charikleia'
'Hatzidimitriou, Antonios'
'Orfanos, Emmanouil'
'Charalambidis, Georgios'
'Ladomenou, Kalliopi'
'Coutsolelos, Athanassios G.'
'Angaridis, Panagiotis A.'

_publ_section_title
;
 Light-induced hydrogen production from water using nickel(II) catalysts
 and N-doped carbon-dot photosensitizers: catalytic efficiency enhancement
 by increase of catalyst nuclearity.
;
_journal_name_full 'Dalton transactions (Cambridge, England : 2003)'
_journal_paper_doi 10.1039/d3dt01052j
_journal_year 2023
_chemical_formula_moiety 'C22 H22 N6 Ni1 S2'
_chemical_formula_sum 'C22 H22 N6 Ni S2'
_chemical_formula_weight 493.30
_space_group_IT_number 14
_space_group_name_Hall '-P 2ybc'
_space_group_name_H-M_alt 'P 1 21/c 1'
_symmetry_cell_setting monoclinic
_symmetry_space_group_name_H-M 'P 1 21/c 1'
_atom_sites_solution_hydrogens difmap
_atom_sites_solution_primary other
_audit_update_record
;
2022-11-08 deposited with the CCDC.	2023-06-23 downloaded from the CCDC.
;
_cell_angle_alpha 90
_cell_angle_beta 97.804(2)
_cell_angle_gamma 90
_cell_formula_units_Z 4
_cell_length_a 17.4521(12)
_cell_length_b 14.4468(10)
_cell_length_c 9.2977(5)
_cell_measurement_reflns_used 316
_cell_measurement_temperature 295
_cell_measurement_theta_max 20
_cell_measurement_theta_min 10
_cell_volume 2322.5(3)
_computing_cell_refinement 'Apex2 (Bruker AXS, 2006)'
_computing_data_collection 'Apex2 (Bruker AXS, 2006)'
_computing_data_reduction 'Apex2 (Bruker AXS, 2006)'
_computing_molecular_graphics 'CAMERON (Watkin et al., 1996)'
_computing_publication_material 'CRYSTALS (Betteridge et al., 2003)'
_computing_structure_refinement 'CRYSTALS (Betteridge et al., 2003)'
_computing_structure_solution 'Superflip (Palatinus & Chapuis, 2007)'
_diffrn_ambient_temperature 295
_diffrn_measured_fraction_theta_full 0.997
_diffrn_measured_fraction_theta_max 0.993
_diffrn_measurement_device Area
_diffrn_measurement_device_type 'Bruker Kappa Apex2'
_diffrn_measurement_method '\f & \w scans'
_diffrn_radiation_monochromator graphite
_diffrn_radiation_type 'Mo K\a'
_diffrn_radiation_wavelength 0.71073
_diffrn_reflns_av_R_equivalents 0.030
_diffrn_reflns_limit_h_max 21
_diffrn_reflns_limit_h_min -21
_diffrn_reflns_limit_k_max 17
_diffrn_reflns_limit_k_min -17
_diffrn_reflns_limit_l_max 11
_diffrn_reflns_limit_l_min -11
_diffrn_reflns_number 25398
_diffrn_reflns_theta_full 25.277
_diffrn_reflns_theta_max 25.793
_diffrn_reflns_theta_min 1.178
_diffrn_standards_number 0
_exptl_absorpt_coefficient_mu 1.037
_exptl_absorpt_correction_T_max 0.89
_exptl_absorpt_correction_T_min 0.80
_exptl_absorpt_correction_type numerical
_exptl_absorpt_process_details
; 
 Analytical Absorption (De Meulenaer & Tompa, 1965) 
;
_exptl_crystal_colour green
_exptl_crystal_density_diffrn 1.411
_exptl_crystal_density_method 'not measured'
_exptl_crystal_description prism
_exptl_crystal_F_000 1024
_exptl_crystal_size_max 0.250
_exptl_crystal_size_mid 0.210
_exptl_crystal_size_min 0.110
_refine_diff_density_max 0.43
_refine_diff_density_min -0.40
_refine_ls_extinction_method None
_refine_ls_goodness_of_fit_ref 0.9999
_refine_ls_hydrogen_treatment constr
_refine_ls_matrix_type full
_refine_ls_number_parameters 280
_refine_ls_number_reflns 3619
_refine_ls_number_restraints 0
_refine_ls_R_factor_all 0.0615
_refine_ls_R_factor_gt 0.0449
_refine_ls_shift/su_max 0.0003107
_refine_ls_shift/su_mean 0.0000243
_refine_ls_structure_factor_coef Fsqd
_refine_ls_weighting_details
;
 Method, part 1, Chebychev polynomial, (Watkin, 1994, Prince, 1982) 
 [weight] = 1.0/[A~0~*T~0~(x)+A~1~*T~1~(x) ... +A~n-1~]*T~n-1~(x)] 
 where A~i~ are the Chebychev coefficients listed below and x= Fcalc/Fmax 
 Method = Robust Weighting (Prince, 1982) 
 W = [weight] * [1-(deltaF/6*sigmaF)^2^]^2^ 
 A~i~ are: 
 3.58 4.49 1.57 
;
_refine_ls_weighting_scheme calc
_refine_ls_wR_factor_all 0.0863
_refine_ls_wR_factor_gt 0.0817
_refine_ls_wR_factor_ref 0.0817
_reflns_limit_h_max 21
_reflns_limit_h_min -21
_reflns_limit_k_max 17
_reflns_limit_k_min 0
_reflns_limit_l_max 11
_reflns_limit_l_min 0
_reflns_number_gt 3619
_reflns_number_total 4436
_reflns_threshold_expression I>2.0\s(I)
_oxford_diffrn_Wilson_B_factor 2.46
_oxford_diffrn_Wilson_scale 82.04
_oxford_refine_ls_r_factor_ref 0.0449
_oxford_refine_ls_scale 0.15983(7)
_oxford_reflns_number_all 4423
_oxford_reflns_threshold_expression_ref I>2.0\s(I)
_cod_data_source_file d3dt01052j2.cif
_cod_data_source_block I_CCDC2
_cod_depositor_comments
;
The following automatic conversions were performed:

data item '_atom_sites_solution_primary' value 'Other' was changed to
'other' in accordance with the
/home/data/users/saulius/crontab/automatic-downloads/rss-feeds/RSC/lib/dictionaries/cif_core.dic
dictionary named 'cif_core.dic' version 2.4.2 last updated on
2011-04-26.

Automatic conversion script
Id: cif_fix_values 8170 2020-07-09 18:12:32Z antanas 
;
_cod_original_sg_symbol_H-M 'P 21/c '
_cod_original_formula_sum 'C22 H22 N6 Ni1 S2'
_cod_database_code 7713383

loop_
_symmetry_equiv_pos_as_xyz
x,y,z
-x,-y,-z
x,-y+1/2,z+1/2
-x,y+1/2,-z+1/2

loop_
_atom_site_label
_atom_site_type_symbol
_atom_site_fract_x
_atom_site_fract_y
_atom_site_fract_z
_atom_site_U_iso_or_equiv
_atom_site_occupancy
_atom_site_adp_type
_atom_site_refinement_flags_posn
_atom_site_refinement_flags_adp
_atom_site_refinement_flags_occupancy
_atom_site_disorder_assembly
_atom_site_disorder_group
_atom_site_attached_hydrogens
Ni1 Ni 0.23906(2) 0.49975(3) 0.03599(3) 0.0310 1.0000 Uani . . . . . .
S1 S 0.12791(5) 0.47452(5) 0.16353(8) 0.0412 1.0000 Uani . . . . . .
S2 S 0.33395(5) 0.50175(6) 0.25934(8) 0.0450 1.0000 Uani . . . . . .
N1 N 0.18299(14) 0.62526(17) 0.0676(2) 0.0339 1.0000 Uani . . . . . .
N2 N 0.07481(16) 0.6465(2) 0.1968(3) 0.0465 1.0000 Uani . . . . . .
N3 N 0.29121(14) 0.36972(17) 0.0778(2) 0.0334 1.0000 Uani . . . . . .
N4 N 0.39583(15) 0.3314(2) 0.2611(3) 0.0480 1.0000 Uani . . . . . .
N5 N 0.32320(14) 0.53671(18) -0.0976(2) 0.0357 1.0000 Uani . . . . . .
N6 N 0.17935(14) 0.48087(16) -0.1733(2) 0.0323 1.0000 Uani . . . . . .
C1 C 0.12680(17) 0.5932(2) 0.1428(3) 0.0356 1.0000 Uani . . . . . .
C2 C 0.1854(2) 0.7164(2) 0.0428(3) 0.0433 1.0000 Uani . . . . . .
C3 C 0.1318(2) 0.7741(2) 0.0926(4) 0.0577 1.0000 Uani . . . . . .
C4 C 0.0777(2) 0.7368(3) 0.1709(4) 0.0528 1.0000 Uani . . . . . .
C5 C 0.2477(2) 0.7511(3) -0.0393(5) 0.0646 1.0000 Uani . . . . . .
C6 C 0.0189(3) 0.7965(3) 0.2308(6) 0.0830 1.0000 Uani . . . . . .
C7 C 0.34290(17) 0.3905(2) 0.1966(3) 0.0362 1.0000 Uani . . . . . .
C8 C 0.29052(18) 0.2838(2) 0.0248(3) 0.0395 1.0000 Uani . . . . . .
C9 C 0.3443(2) 0.2195(2) 0.0876(4) 0.0513 1.0000 Uani . . . . . .
C10 C 0.3966(2) 0.2468(3) 0.2038(4) 0.0550 1.0000 Uani . . . . . .
C11 C 0.2300(2) 0.2598(2) -0.0986(4) 0.0502 1.0000 Uani . . . . . .
C12 C 0.4581(3) 0.1823(3) 0.2765(6) 0.0909 1.0000 Uani . . . . . .
C13 C 0.39505(19) 0.5668(3) -0.0520(3) 0.0477 1.0000 Uani . . . . . .
C14 C 0.4475(2) 0.5854(3) -0.1444(4) 0.0566 1.0000 Uani . . . . . .
C15 C 0.4266(2) 0.5731(3) -0.2908(4) 0.0520 1.0000 Uani . . . . . .
C16 C 0.35297(19) 0.5426(2) -0.3400(3) 0.0436 1.0000 Uani . . . . . .
C17 C 0.30191(16) 0.52461(19) -0.2409(3) 0.0308 1.0000 Uani . . . . . .
C18 C 0.22166(15) 0.49288(19) -0.2829(3) 0.0294 1.0000 Uani . . . . . .
C19 C 0.19049(18) 0.4776(2) -0.4271(3) 0.0370 1.0000 Uani . . . . . .
C20 C 0.1147(2) 0.4510(3) -0.4570(3) 0.0478 1.0000 Uani . . . . . .
C21 C 0.07108(19) 0.4396(3) -0.3455(3) 0.0464 1.0000 Uani . . . . . .
C22 C 0.10532(17) 0.4545(2) -0.2055(3) 0.0393 1.0000 Uani . . . . . .
H31 H 0.1321 0.8365 0.0737 0.0666 1.0000 Uiso R . . . . .
H51 H 0.2382 0.8133 -0.0688 0.0931 1.0000 Uiso R . . . . .
H52 H 0.2959 0.7479 0.0217 0.0933 1.0000 Uiso R . . . . .
H53 H 0.2506 0.7144 -0.1228 0.0929 1.0000 Uiso R . . . . .
H61 H 0.0216 0.7862 0.3311 0.1202 1.0000 Uiso R . . . . .
H62 H 0.0288 0.8594 0.2131 0.1200 1.0000 Uiso R . . . . .
H63 H -0.0311 0.7801 0.1845 0.1201 1.0000 Uiso R . . . . .
H91 H 0.3443 0.1601 0.0528 0.0590 1.0000 Uiso R . . . . .
H111 H 0.2321 0.1961 -0.1214 0.0722 1.0000 Uiso R . . . . .
H112 H 0.2373 0.2957 -0.1828 0.0721 1.0000 Uiso R . . . . .
H113 H 0.1798 0.2722 -0.0726 0.0715 1.0000 Uiso R . . . . .
H121 H 0.4981 0.2167 0.3330 0.1309 1.0000 Uiso R . . . . .
H122 H 0.4792 0.1488 0.2040 0.1311 1.0000 Uiso R . . . . .
H123 H 0.4363 0.1405 0.3382 0.1311 1.0000 Uiso R . . . . .
H131 H 0.4090 0.5759 0.0464 0.0539 1.0000 Uiso R . . . . .
H141 H 0.4968 0.6065 -0.1084 0.0651 1.0000 Uiso R . . . . .
H151 H 0.4613 0.5855 -0.3549 0.0603 1.0000 Uiso R . . . . .
H161 H 0.3371 0.5340 -0.4355 0.0502 1.0000 Uiso R . . . . .
H191 H 0.2200 0.4864 -0.4998 0.0420 1.0000 Uiso R . . . . .
H201 H 0.0929 0.4404 -0.5528 0.0555 1.0000 Uiso R . . . . .
H211 H 0.0192 0.4215 -0.3615 0.0529 1.0000 Uiso R . . . . .
H221 H 0.0766 0.4468 -0.1321 0.0447 1.0000 Uiso R . . . . .

loop_
_atom_site_aniso_label
_atom_site_aniso_U_11
_atom_site_aniso_U_22
_atom_site_aniso_U_33
_atom_site_aniso_U_23
_atom_site_aniso_U_13
_atom_site_aniso_U_12
Ni1 0.03617(19) 0.0368(2) 0.02090(17) -0.00098(15) 0.00683(13) -0.00352(16)
S1 0.0523(5) 0.0400(4) 0.0352(4) 0.0026(3) 0.0198(3) -0.0040(3)
S2 0.0537(5) 0.0560(5) 0.0245(3) -0.0047(3) 0.0023(3) -0.0067(4)
N1 0.0377(13) 0.0365(14) 0.0273(12) -0.0004(10) 0.0044(10) -0.0041(10)
N2 0.0430(15) 0.0509(17) 0.0472(15) -0.0061(13) 0.0120(12) 0.0066(13)
N3 0.0354(13) 0.0400(14) 0.0258(11) 0.0041(10) 0.0078(10) -0.0014(11)
N4 0.0361(15) 0.0597(19) 0.0470(16) 0.0213(14) 0.0015(12) -0.0045(13)
N5 0.0380(14) 0.0417(14) 0.0278(12) -0.0010(10) 0.0054(10) -0.0071(11)
N6 0.0368(13) 0.0354(14) 0.0246(11) 0.0000(9) 0.0039(9) -0.0038(10)
C1 0.0381(16) 0.0425(17) 0.0267(14) -0.0025(12) 0.0063(12) 0.0001(13)
C2 0.0483(19) 0.0392(18) 0.0404(17) -0.0003(13) -0.0011(14) -0.0098(14)
C3 0.067(2) 0.0342(19) 0.069(2) -0.0033(17) -0.002(2) 0.0037(17)
C4 0.050(2) 0.050(2) 0.057(2) -0.0085(16) 0.0012(17) 0.0092(16)
C5 0.078(3) 0.050(2) 0.068(2) 0.0070(18) 0.016(2) -0.018(2)
C6 0.074(3) 0.072(3) 0.104(4) -0.012(3) 0.017(3) 0.031(2)
C7 0.0360(15) 0.0486(18) 0.0257(14) 0.0090(12) 0.0100(12) -0.0045(13)
C8 0.0431(17) 0.0428(18) 0.0350(16) 0.0040(13) 0.0134(13) 0.0007(14)
C9 0.056(2) 0.0427(19) 0.056(2) 0.0086(16) 0.0118(17) 0.0071(16)
C10 0.0430(19) 0.054(2) 0.069(2) 0.0261(19) 0.0106(18) 0.0041(16)
C11 0.061(2) 0.0428(19) 0.0452(18) -0.0067(15) 0.0030(16) -0.0016(16)
C12 0.069(3) 0.071(3) 0.125(4) 0.030(3) -0.014(3) 0.015(2)
C13 0.0407(18) 0.071(2) 0.0309(16) -0.0029(15) 0.0022(13) -0.0163(16)
C14 0.044(2) 0.081(3) 0.0455(19) 0.0017(18) 0.0078(16) -0.0253(19)
C15 0.0445(19) 0.070(2) 0.0441(19) 0.0044(17) 0.0172(15) -0.0158(17)
C16 0.0496(19) 0.053(2) 0.0299(15) 0.0013(13) 0.0131(14) -0.0078(15)
C17 0.0364(15) 0.0329(15) 0.0241(13) 0.0008(10) 0.0082(11) 0.0000(11)
C18 0.0341(14) 0.0307(14) 0.0227(12) 0.0022(11) 0.0015(10) 0.0011(11)
C19 0.0395(16) 0.0448(18) 0.0272(14) -0.0011(12) 0.0058(12) -0.0026(13)
C20 0.049(2) 0.063(2) 0.0287(15) -0.0064(14) -0.0023(14) -0.0048(16)
C21 0.0343(17) 0.064(2) 0.0384(17) -0.0015(15) -0.0024(13) -0.0057(15)
C22 0.0298(15) 0.0511(19) 0.0375(16) -0.0005(14) 0.0067(12) -0.0055(13)

loop_
_atom_type_symbol
_atom_type_scat_dispersion_real
_atom_type_scat_dispersion_imag
_atom_type_scat_Cromer_Mann_a1
_atom_type_scat_Cromer_Mann_b1
_atom_type_scat_Cromer_Mann_a2
_atom_type_scat_Cromer_Mann_b2
_atom_type_scat_Cromer_Mann_a3
_atom_type_scat_Cromer_Mann_b3
_atom_type_scat_Cromer_Mann_a4
_atom_type_scat_Cromer_Mann_b4
_atom_type_scat_Cromer_Mann_c
_atom_type_scat_source
C 0.0033 0.0016 2.3100 20.8439 1.0200 10.2075 1.5886 0.5687 0.8650 51.6512 0.2156 'International Tables Vol C 4.2.6.8 and 6.1.1.4'
H 0.0000 0.0000 0.4930 10.5109 0.3229 26.1257 0.1402 3.1424 0.0408 57.7998 0.0030 'International Tables Vol C 4.2.6.8 and 6.1.1.4'
N 0.0061 0.0033 12.2126 0.0057 3.1322 9.8933 2.0125 28.9975 1.1663 0.5826 -11.5290 'International Tables Vol C 4.2.6.8 and 6.1.1.4'
O 0.0106 0.0060 3.0485 13.2771 2.2868 5.7011 1.5463 0.3239 0.8670 32.9089 0.2508 'International Tables Vol C 4.2.6.8 and 6.1.1.4'
P 0.1023 0.0942 6.4345 1.9067 4.1791 27.1570 1.7800 0.5260 1.4908 68.1645 1.1149 'International Tables Vol C 4.2.6.8 and 6.1.1.4'
S 0.1246 0.1234 6.9053 1.4679 5.2034 22.2151 1.4379 0.2536 1.5863 56.1720 0.8669 'International Tables Vol C 4.2.6.8 and 6.1.1.4'
Ni 0.3393 1.1124 12.8376 3.8785 7.2920 0.2565 4.4438 12.1763 2.3800 66.3421 1.0341 'International Tables Vol C 4.2.6.8 and 6.1.1.4'

loop_
_geom_angle_atom_site_label_1
_geom_angle_site_symmetry_1
_geom_angle_atom_site_label_2
_geom_angle_site_symmetry_2
_geom_angle_atom_site_label_3
_geom_angle_site_symmetry_3
_geom_angle
_geom_angle_publ_flag
S1 . Ni1 . S2 . 94.57(3) yes
S1 . Ni1 . N1 . 69.13(7) yes
S2 . Ni1 . N1 . 98.27(7) yes
S1 . Ni1 . N3 . 97.46(7) yes
S2 . Ni1 . N3 . 68.36(7) yes
N1 . Ni1 . N3 . 160.85(9) yes
S1 . Ni1 . N5 . 170.35(7) yes
S2 . Ni1 . N5 . 92.93(7) yes
N1 . Ni1 . N5 . 103.77(10) yes
N3 . Ni1 . N5 . 90.95(10) yes
S1 . Ni1 . N6 . 95.98(7) yes
S2 . Ni1 . N6 . 166.43(7) yes
N1 . Ni1 . N6 . 93.45(9) yes
N3 . Ni1 . N6 . 101.75(9) yes
N5 . Ni1 . N6 . 77.58(9) yes
Ni1 . S1 . C1 . 78.13(10) yes
Ni1 . S2 . C7 . 77.65(10) yes
Ni1 . N1 . C1 . 99.19(18) yes
Ni1 . N1 . C2 . 143.0(2) yes
C1 . N1 . C2 . 117.8(3) yes
C1 . N2 . C4 . 117.0(3) yes
Ni1 . N3 . C7 . 100.10(19) yes
Ni1 . N3 . C8 . 141.4(2) yes
C7 . N3 . C8 . 118.4(3) yes
C7 . N4 . C10 . 116.7(3) yes
Ni1 . N5 . C13 . 126.1(2) yes
Ni1 . N5 . C17 . 115.36(19) yes
C13 . N5 . C17 . 118.5(2) yes
Ni1 . N6 . C18 . 115.50(18) yes
Ni1 . N6 . C22 . 125.89(19) yes
C18 . N6 . C22 . 118.5(2) yes
S1 . C1 . N1 . 113.5(2) yes
S1 . C1 . N2 . 121.9(2) yes
N1 . C1 . N2 . 124.6(3) yes
N1 . C2 . C3 . 119.9(3) yes
N1 . C2 . C5 . 117.3(3) yes
C3 . C2 . C5 . 122.8(3) yes
C2 . C3 . C4 . 119.0(3) yes
C2 . C3 . H31 . 120.5 no
C4 . C3 . H31 . 120.5 no
C3 . C4 . N2 . 121.7(3) yes
C3 . C4 . C6 . 121.4(4) yes
N2 . C4 . C6 . 116.9(4) yes
C2 . C5 . H51 . 110.8 no
C2 . C5 . H52 . 108.9 no
H51 . C5 . H52 . 108.8 no
C2 . C5 . H53 . 110.9 no
H51 . C5 . H53 . 108.6 no
H52 . C5 . H53 . 108.7 no
C4 . C6 . H61 . 109.5 no
C4 . C6 . H62 . 109.8 no
H61 . C6 . H62 . 109.8 no
C4 . C6 . H63 . 108.7 no
H61 . C6 . H63 . 109.1 no
H62 . C6 . H63 . 109.9 no
S2 . C7 . N3 . 113.6(2) yes
S2 . C7 . N4 . 122.1(2) yes
N3 . C7 . N4 . 124.3(3) yes
N3 . C8 . C9 . 119.6(3) yes
N3 . C8 . C11 . 118.0(3) yes
C9 . C8 . C11 . 122.3(3) yes
C8 . C9 . C10 . 118.5(3) yes
C8 . C9 . H91 . 120.5 no
C10 . C9 . H91 . 121.0 no
C9 . C10 . N4 . 122.3(3) yes
C9 . C10 . C12 . 122.1(4) yes
N4 . C10 . C12 . 115.6(4) yes
C8 . C11 . H111 . 110.8 no
C8 . C11 . H112 . 110.1 no
H111 . C11 . H112 . 109.2 no
C8 . C11 . H113 . 109.8 no
H111 . C11 . H113 . 107.6 no
H112 . C11 . H113 . 109.4 no
C10 . C12 . H121 . 110.4 no
C10 . C12 . H122 . 108.6 no
H121 . C12 . H122 . 109.4 no
C10 . C12 . H123 . 110.2 no
H121 . C12 . H123 . 108.8 no
H122 . C12 . H123 . 109.4 no
N5 . C13 . C14 . 122.9(3) yes
N5 . C13 . H131 . 118.0 no
C14 . C13 . H131 . 119.1 no
C13 . C14 . C15 . 119.2(3) yes
C13 . C14 . H141 . 120.3 no
C15 . C14 . H141 . 120.5 no
C14 . C15 . C16 . 118.8(3) yes
C14 . C15 . H151 . 120.4 no
C16 . C15 . H151 . 120.8 no
C15 . C16 . C17 . 119.5(3) yes
C15 . C16 . H161 . 121.3 no
C17 . C16 . H161 . 119.2 no
C16 . C17 . N5 . 121.1(3) yes
C16 . C17 . C18 . 123.6(2) yes
N5 . C17 . C18 . 115.3(2) yes
C17 . C18 . N6 . 116.0(2) yes
C17 . C18 . C19 . 122.4(2) yes
N6 . C18 . C19 . 121.6(3) yes
C18 . C19 . C20 . 118.6(3) yes
C18 . C19 . H191 . 120.4 no
C20 . C19 . H191 . 121.0 no
C19 . C20 . C21 . 119.9(3) yes
C19 . C20 . H201 . 119.8 no
C21 . C20 . H201 . 120.3 no
C20 . C21 . C22 . 118.8(3) yes
C20 . C21 . H211 . 122.4 no
C22 . C21 . H211 . 118.8 no
C21 . C22 . N6 . 122.5(3) yes
C21 . C22 . H221 . 118.7 no
N6 . C22 . H221 . 118.8 no

loop_
_geom_bond_atom_site_label_1
_geom_bond_site_symmetry_1
_geom_bond_atom_site_label_2
_geom_bond_site_symmetry_2
_geom_bond_distance
_geom_bond_publ_flag
Ni1 . S1 . 2.4344(8) yes
Ni1 . S2 . 2.4742(8) yes
Ni1 . N1 . 2.100(2) yes
Ni1 . N3 . 2.101(2) yes
Ni1 . N5 . 2.117(2) yes
Ni1 . N6 . 2.097(2) yes
S1 . C1 . 1.724(3) yes
S2 . C7 . 1.724(3) yes
N1 . C1 . 1.361(4) yes
N1 . C2 . 1.338(4) yes
N2 . C1 . 1.339(4) yes
N2 . C4 . 1.328(5) yes
N3 . C7 . 1.361(4) yes
N3 . C8 . 1.335(4) yes
N4 . C7 . 1.339(4) yes
N4 . C10 . 1.334(5) yes
N5 . C13 . 1.341(4) yes
N5 . C17 . 1.345(3) yes
N6 . C18 . 1.348(3) yes
N6 . C22 . 1.341(4) yes
C2 . C3 . 1.380(5) yes
C2 . C5 . 1.497(5) yes
C3 . C4 . 1.378(5) yes
C3 . H31 . 0.919 no
C4 . C6 . 1.504(5) yes
C5 . H51 . 0.948 no
C5 . H52 . 0.950 no
C5 . H53 . 0.946 no
C6 . H61 . 0.940 no
C6 . H62 . 0.944 no
C6 . H63 . 0.950 no
C8 . C9 . 1.391(5) yes
C8 . C11 . 1.491(4) yes
C9 . C10 . 1.374(5) yes
C9 . H91 . 0.917 no
C10 . C12 . 1.509(5) yes
C11 . H111 . 0.946 no
C11 . H112 . 0.962 no
C11 . H113 . 0.958 no
C12 . H121 . 0.953 no
C12 . H122 . 0.945 no
C12 . H123 . 0.948 no
C13 . C14 . 1.365(4) yes
C13 . H131 . 0.924 no
C14 . C15 . 1.372(5) yes
C14 . H141 . 0.932 no
C15 . C16 . 1.376(5) yes
C15 . H151 . 0.924 no
C16 . C17 . 1.390(4) yes
C16 . H161 . 0.902 no
C17 . C18 . 1.475(4) yes
C18 . C19 . 1.394(4) yes
C19 . C20 . 1.370(4) yes
C19 . H191 . 0.912 no
C20 . C21 . 1.376(5) yes
C20 . H201 . 0.933 no
C21 . C22 . 1.373(4) yes
C21 . H211 . 0.935 no
C22 . H221 . 0.907 no

loop_
_geom_hbond_atom_site_label_D
_geom_hbond_site_symmetry_D
_geom_hbond_atom_site_label_H
_geom_hbond_site_symmetry_H
_geom_hbond_atom_site_label_A
_geom_hbond_site_symmetry_A
_geom_hbond_angle_DHA
_geom_hbond_distance_DH
_geom_hbond_distance_HA
_geom_hbond_distance_DA
_geom_hbond_publ_flag
C21 . H211 . N2 2_565 134 0.93 2.59 3.301(5) yes
